data_2231518
loop_
_publ_author_name
'Eltayeb, Naser Eltaher'
'Teoh, Siang Guan'
'Chantrapromma, Suchada'
'Fun, Hoong-Kun'

_publ_section_title
;
 2-(5,6-Dihydrobenzimidazo[1,2-<i>c</i>]quinazolin-6-yl)-5-methoxyphenol
;
_journal_coeditor_code HB6371
_journal_issue 9
_journal_name_full 'Acta Crystallographica Section E'
_journal_page_first o2410
_journal_page_last o2411
_journal_paper_doi 10.1107/S1600536811034027
_journal_volume 67
_journal_year 2011
_chemical_formula_iupac 'C21 H17 N3 O2'
_chemical_formula_moiety 'C21 H17 N3 O2'
_chemical_formula_sum 'C21 H17 N3 O2'
_chemical_formula_weight 343.38
_chemical_name_common
;
2-(5,6-dihydrobenzimidazo[1,2-<i>c</i>]quinazolin-6-yl)5-methoxyphenol
;
_chemical_name_systematic
;
2-(5,6-dihydrobenzimidazo[1,2-<i>c</i>]quinazolin-6-yl)-5-methoxyphenol
;
_space_group_IT_number 14
_symmetry_cell_setting monoclinic
_symmetry_space_group_name_Hall '-P 2ybc'
_symmetry_space_group_name_H-M 'P 1 21/c 1'
_atom_sites_solution_hydrogens geom
_atom_sites_solution_primary direct
_atom_sites_solution_secondary difmap
_audit_creation_method SHELXL-97
_cell_angle_alpha 90.00
_cell_angle_beta 110.4080(10)
_cell_angle_gamma 90.00
_cell_formula_units_Z 4
_cell_length_a 9.54080(10)
_cell_length_b 15.6503(2)
_cell_length_c 11.76090(10)
_cell_measurement_reflns_used 6610
_cell_measurement_temperature 100
_cell_measurement_theta_max 33.83
_cell_measurement_theta_min 2.26
_cell_volume 1645.87(3)
_computing_cell_refinement 'SAINT (Bruker, 2005)'
_computing_data_collection 'APEX2 (Bruker, 2005)'
_computing_data_reduction 'SAINT (Bruker, 2005)'
_computing_molecular_graphics 'SHELXTL (Sheldrick, 2008)'
_computing_publication_material
;
SHELXTL (Sheldrick, 2008) and PLATON (Spek, 2009)
;
_computing_structure_refinement 'SHELXTL (Sheldrick, 2008)'
_computing_structure_solution 'SHELXTL (Sheldrick, 2008)'
_diffrn_ambient_temperature 100
_diffrn_measured_fraction_theta_full 0.997
_diffrn_measured_fraction_theta_max 0.997
_diffrn_measurement_device_type 'Bruker APEXII CCD'
_diffrn_measurement_method '\f and \w scans'
_diffrn_radiation_monochromator graphite
_diffrn_radiation_source 'sealed tube'
_diffrn_radiation_type MoK\a
_diffrn_radiation_wavelength 0.71073
_diffrn_reflns_av_R_equivalents 0.0393
_diffrn_reflns_av_sigmaI/netI 0.0520
_diffrn_reflns_limit_h_max 14
_diffrn_reflns_limit_h_min -14
_diffrn_reflns_limit_k_max 22
_diffrn_reflns_limit_k_min -24
_diffrn_reflns_limit_l_max 18
_diffrn_reflns_limit_l_min -18
_diffrn_reflns_number 31713
_diffrn_reflns_theta_full 33.83
_diffrn_reflns_theta_max 33.83
_diffrn_reflns_theta_min 2.26
_diffrn_standards_number 0
_exptl_absorpt_coefficient_mu 0.091
_exptl_absorpt_correction_T_max 0.9801
_exptl_absorpt_correction_T_min 0.9744
_exptl_absorpt_correction_type multi-scan
_exptl_absorpt_process_details '(SADABS; Bruker, 2005)'
_exptl_crystal_colour 'Pale yellow'
_exptl_crystal_density_diffrn 1.386
_exptl_crystal_density_method 'not measured'
_exptl_crystal_description Block
_exptl_crystal_F_000 720
_exptl_crystal_size_max 0.28
_exptl_crystal_size_mid 0.25
_exptl_crystal_size_min 0.22
_refine_diff_density_max 0.427
_refine_diff_density_min -0.297
_refine_ls_extinction_method none
_refine_ls_goodness_of_fit_ref 1.047
_refine_ls_hydrogen_treatment mixed
_refine_ls_matrix_type full
_refine_ls_number_parameters 244
_refine_ls_number_reflns 6610
_refine_ls_number_restraints 0
_refine_ls_restrained_S_all 1.047
_refine_ls_R_factor_all 0.0929
_refine_ls_R_factor_gt 0.0593
_refine_ls_shift/su_max 0.001
_refine_ls_shift/su_mean 0.001
_refine_ls_structure_factor_coef Fsqd
_refine_ls_weighting_details 'calc w=1/[\s^2^(Fo^2^)+(0.0535P)^2^+0.6883P] where P=(Fo^2^+2Fc^2^)/3'
_refine_ls_weighting_scheme calc
_refine_ls_wR_factor_gt 0.1252
_refine_ls_wR_factor_ref 0.1394
_reflns_number_gt 4637
_reflns_number_total 6610
_reflns_threshold_expression 'I > 2\s(I)'
_cod_data_source_file hb6371.cif
_cod_data_source_block I
_cod_original_sg_symbol_H-M 'P 21/c'
_cod_database_code 2231518
_cod_database_fobs_code 2231518

loop_
_symmetry_equiv_pos_as_xyz
'x, y, z'
'-x, y+1/2, -z+1/2'
'-x, -y, -z'
'x, -y-1/2, z-1/2'

loop_
_atom_site_type_symbol
_atom_site_label
_atom_site_fract_x
_atom_site_fract_y
_atom_site_fract_z
_atom_site_U_iso_or_equiv
_atom_site_adp_type
_atom_site_calc_flag
_atom_site_refinement_flags
_atom_site_occupancy
_atom_site_symmetry_multiplicity
O O1 0.14755(11) 0.22525(6) 0.27396(8) 0.0225(2) Uani d . 1 1
O O2 0.48793(10) 0.20256(6) 0.67860(8) 0.01967(19) Uani d . 1 1
N N1 0.09967(11) 0.45602(7) 0.26995(9) 0.0155(2) Uani d . 1 1
N N2 -0.06837(12) 0.56241(7) 0.21091(10) 0.0195(2) Uani d . 1 1
N N3 0.32315(12) 0.45264(7) 0.22680(10) 0.0181(2) Uani d . 1 1
C C1 -0.00334(14) 0.44114(8) 0.32723(11) 0.0169(2) Uani d . 1 1
C C2 -0.01453(15) 0.37959(9) 0.40964(12) 0.0214(3) Uani d . 1 1
H H2A 0.0559 0.3344 0.4361 0.026 Uiso calc R 1 1
C C3 -0.13327(16) 0.38755(9) 0.45104(13) 0.0261(3) Uani d . 1 1
H H3A -0.1438 0.3471 0.5078 0.031 Uiso calc R 1 1
C C4 -0.23825(16) 0.45360(10) 0.41148(14) 0.0276(3) Uani d . 1 1
H H4A -0.3193 0.4562 0.4407 0.033 Uiso calc R 1 1
C C5 -0.22662(15) 0.51499(9) 0.33108(13) 0.0251(3) Uani d . 1 1
H H5A -0.2975 0.5600 0.3051 0.030 Uiso calc R 1 1
C C6 -0.10683(14) 0.50852(8) 0.28924(11) 0.0185(2) Uani d . 1 1
C C7 0.05266(14) 0.52788(8) 0.19987(11) 0.0165(2) Uani d . 1 1
C C8 0.13443(14) 0.55651(8) 0.12348(11) 0.0170(2) Uani d . 1 1
C C9 0.08353(15) 0.62216(8) 0.03824(11) 0.0206(3) Uani d . 1 1
H H9A -0.0070 0.6510 0.0303 0.025 Uiso calc R 1 1
C C10 0.16415(16) 0.64543(9) -0.03470(11) 0.0230(3) Uani d . 1 1
H H10A 0.1282 0.6894 -0.0935 0.028 Uiso calc R 1 1
C C11 0.29812(16) 0.60404(9) -0.02133(11) 0.0233(3) Uani d . 1 1
H H11A 0.3534 0.6199 -0.0713 0.028 Uiso calc R 1 1
C C12 0.35181(16) 0.53980(9) 0.06425(11) 0.0209(3) Uani d . 1 1
H H12A 0.4444 0.5128 0.0737 0.025 Uiso calc R 1 1
C C13 0.26941(14) 0.51475(8) 0.13664(11) 0.0171(2) Uani d . 1 1
C C14 0.21403(13) 0.39827(8) 0.25378(10) 0.0157(2) Uani d . 1 1
H H14A 0.1659 0.3593 0.1836 0.019 Uiso calc R 1 1
C C15 0.29119(13) 0.34584(8) 0.36554(10) 0.0148(2) Uani d . 1 1
C C16 0.25404(13) 0.25964(8) 0.37158(11) 0.0159(2) Uani d . 1 1
C C17 0.32374(13) 0.21322(8) 0.47774(10) 0.0162(2) Uani d . 1 1
H H17A 0.2994 0.1547 0.4821 0.019 Uiso calc R 1 1
C C18 0.42921(13) 0.25281(8) 0.57752(10) 0.0154(2) Uani d . 1 1
C C19 0.46985(14) 0.33780(8) 0.57194(11) 0.0171(2) Uani d . 1 1
H H19A 0.5438 0.3643 0.6389 0.021 Uiso calc R 1 1
C C20 0.39884(13) 0.38268(8) 0.46523(11) 0.0163(2) Uani d . 1 1
H H20A 0.4251 0.4408 0.4605 0.020 Uiso calc R 1 1
C C21 0.57945(16) 0.24524(10) 0.78736(12) 0.0258(3) Uani d . 1 1
H H21A 0.6014 0.2060 0.8563 0.039 Uiso calc R 1 1
H H21B 0.5261 0.2953 0.8016 0.039 Uiso calc R 1 1
H H21C 0.6733 0.2635 0.7783 0.039 Uiso calc R 1 1
H H1N3 0.3958(19) 0.4194(12) 0.2166(15) 0.028(4) Uiso d . 1 1
H H1O1 0.126(2) 0.1665(15) 0.291(2) 0.059(6) Uiso d . 1 1

loop_
_atom_site_aniso_label
_atom_site_aniso_U_11
_atom_site_aniso_U_22
_atom_site_aniso_U_33
_atom_site_aniso_U_12
_atom_site_aniso_U_13
_atom_site_aniso_U_23
O1 0.0248(5) 0.0166(5) 0.0191(4) -0.0058(4) -0.0014(4) 0.0006(3)
O2 0.0217(4) 0.0185(4) 0.0154(4) -0.0019(4) 0.0021(3) 0.0027(3)
N1 0.0152(5) 0.0139(5) 0.0175(4) 0.0018(4) 0.0059(4) 0.0019(4)
N2 0.0190(5) 0.0167(5) 0.0214(5) 0.0031(4) 0.0054(4) 0.0003(4)
N3 0.0185(5) 0.0166(5) 0.0214(5) 0.0033(4) 0.0098(4) 0.0042(4)
C1 0.0155(5) 0.0172(6) 0.0180(5) -0.0007(4) 0.0057(4) -0.0019(4)
C2 0.0211(6) 0.0196(6) 0.0253(6) 0.0019(5) 0.0103(5) 0.0025(5)
C3 0.0277(7) 0.0241(7) 0.0316(7) -0.0024(6) 0.0166(6) 0.0014(5)
C4 0.0239(7) 0.0271(7) 0.0378(8) -0.0020(6) 0.0184(6) -0.0052(6)
C5 0.0201(6) 0.0220(7) 0.0345(7) 0.0032(5) 0.0113(5) -0.0031(5)
C6 0.0168(6) 0.0164(6) 0.0214(5) 0.0010(5) 0.0054(4) -0.0025(4)
C7 0.0175(5) 0.0130(5) 0.0165(5) 0.0007(4) 0.0028(4) -0.0004(4)
C8 0.0203(6) 0.0133(5) 0.0160(5) -0.0011(4) 0.0048(4) -0.0005(4)
C9 0.0243(6) 0.0156(6) 0.0185(5) -0.0002(5) 0.0031(5) 0.0011(4)
C10 0.0311(7) 0.0169(6) 0.0169(5) -0.0034(5) 0.0034(5) 0.0021(4)
C11 0.0313(7) 0.0207(6) 0.0181(5) -0.0069(5) 0.0091(5) -0.0005(5)
C12 0.0244(6) 0.0194(6) 0.0201(6) -0.0012(5) 0.0094(5) -0.0002(5)
C13 0.0215(6) 0.0134(5) 0.0160(5) -0.0015(4) 0.0061(4) -0.0002(4)
C14 0.0170(5) 0.0134(5) 0.0170(5) 0.0017(4) 0.0063(4) 0.0006(4)
C15 0.0150(5) 0.0127(5) 0.0173(5) 0.0009(4) 0.0064(4) 0.0009(4)
C16 0.0144(5) 0.0154(5) 0.0166(5) 0.0001(4) 0.0039(4) -0.0002(4)
C17 0.0173(5) 0.0126(5) 0.0181(5) -0.0005(4) 0.0056(4) 0.0010(4)
C18 0.0145(5) 0.0162(6) 0.0155(5) 0.0014(4) 0.0053(4) 0.0013(4)
C19 0.0169(5) 0.0164(6) 0.0173(5) -0.0027(4) 0.0049(4) -0.0024(4)
C20 0.0171(5) 0.0124(5) 0.0202(5) -0.0012(4) 0.0077(4) -0.0003(4)
C21 0.0268(7) 0.0277(7) 0.0165(5) -0.0066(6) -0.0005(5) 0.0030(5)

loop_
_atom_type_symbol
_atom_type_description
_atom_type_scat_dispersion_real
_atom_type_scat_dispersion_imag
_atom_type_scat_source
C C 0.0033 0.0016 'International Tables Vol C Tables 4.2.6.8 and 6.1.1.4'
H H 0.0000 0.0000 'International Tables Vol C Tables 4.2.6.8 and 6.1.1.4'
N N 0.0061 0.0033 'International Tables Vol C Tables 4.2.6.8 and 6.1.1.4'
O O 0.0106 0.0060 'International Tables Vol C Tables 4.2.6.8 and 6.1.1.4'

loop_
_geom_angle_atom_site_label_1
_geom_angle_atom_site_label_2
_geom_angle_atom_site_label_3
_geom_angle
C16 O1 H1O1 110.2(13)
C18 O2 C21 116.28(10)
C7 N1 C1 106.83(10)
C7 N1 C14 121.61(10)
C1 N1 C14 129.58(10)
C7 N2 C6 105.00(10)
C13 N3 C14 117.95(10)
C13 N3 H1N3 113.2(11)
C14 N3 H1N3 109.2(11)
N1 C1 C2 133.57(12)
N1 C1 C6 104.88(11)
C2 C1 C6 121.49(12)
C3 C2 C1 116.84(12)
C3 C2 H2A 121.6
C1 C2 H2A 121.6
C2 C3 C4 121.79(13)
C2 C3 H3A 119.1
C4 C3 H3A 119.1
C5 C4 C3 121.50(13)
C5 C4 H4A 119.3
C3 C4 H4A 119.3
C4 C5 C6 117.53(13)
C4 C5 H5A 121.2
C6 C5 H5A 121.2
N2 C6 C5 128.86(12)
N2 C6 C1 110.31(11)
C5 C6 C1 120.83(12)
N2 C7 N1 112.91(11)
N2 C7 C8 127.69(11)
N1 C7 C8 119.39(11)
C9 C8 C13 119.79(12)
C9 C8 C7 122.91(12)
C13 C8 C7 117.30(11)
C10 C9 C8 120.52(13)
C10 C9 H9A 119.7
C8 C9 H9A 119.7
C9 C10 C11 119.58(12)
C9 C10 H10A 120.2
C11 C10 H10A 120.2
C12 C11 C10 120.74(13)
C12 C11 H11A 119.6
C10 C11 H11A 119.6
C11 C12 C13 119.99(13)
C11 C12 H12A 120.0
C13 C12 H12A 120.0
N3 C13 C12 121.37(12)
N3 C13 C8 119.16(11)
C12 C13 C8 119.36(11)
N3 C14 N1 106.57(10)
N3 C14 C15 109.75(10)
N1 C14 C15 112.25(9)
N3 C14 H14A 109.4
N1 C14 H14A 109.4
C15 C14 H14A 109.4
C20 C15 C16 118.87(11)
C20 C15 C14 120.27(11)
C16 C15 C14 120.85(10)
O1 C16 C17 122.33(11)
O1 C16 C15 117.93(11)
C17 C16 C15 119.71(11)
C16 C17 C18 119.96(11)
C16 C17 H17A 120.0
C18 C17 H17A 120.0
O2 C18 C19 123.50(11)
O2 C18 C17 115.52(11)
C19 C18 C17 120.98(11)
C20 C19 C18 117.94(11)
C20 C19 H19A 121.0
C18 C19 H19A 121.0
C15 C20 C19 122.49(11)
C15 C20 H20A 118.8
C19 C20 H20A 118.8
O2 C21 H21A 109.5
O2 C21 H21B 109.5
H21A C21 H21B 109.5
O2 C21 H21C 109.5
H21A C21 H21C 109.5
H21B C21 H21C 109.5

loop_
_geom_bond_atom_site_label_1
_geom_bond_atom_site_label_2
_geom_bond_distance
O1 C16 1.3516(14)
O1 H1O1 0.98(2)
O2 C18 1.3716(14)
O2 C21 1.4373(15)
N1 C7 1.3739(15)
N1 C1 1.3913(16)
N1 C14 1.4793(15)
N2 C7 1.3217(17)
N2 C6 1.3894(17)
N3 C13 1.3974(16)
N3 C14 1.4626(16)
N3 H1N3 0.908(18)
C1 C2 1.3967(18)
C1 C6 1.4067(18)
C2 C3 1.3859(19)
C2 H2A 0.9500
C3 C4 1.401(2)
C3 H3A 0.9500
C4 C5 1.379(2)
C4 H4A 0.9500
C5 C6 1.3967(19)
C5 H5A 0.9500
C7 C8 1.4509(18)
C8 C9 1.3989(17)
C8 C13 1.4038(18)
C9 C10 1.386(2)
C9 H9A 0.9500
C10 C11 1.392(2)
C10 H10A 0.9500
C11 C12 1.3880(18)
C11 H11A 0.9500
C12 C13 1.4012(18)
C12 H12A 0.9500
C14 C15 1.5060(16)
C14 H14A 1.0000
C15 C20 1.3863(16)
C15 C16 1.4030(17)
C16 C17 1.3964(16)
C17 C18 1.3964(17)
C17 H17A 0.9500
C18 C19 1.3934(17)
C19 C20 1.3909(17)
C19 H19A 0.9500
C20 H20A 0.9500
C21 H21A 0.9800
C21 H21B 0.9800
C21 H21C 0.9800

loop_
_geom_hbond_atom_site_label_D
_geom_hbond_atom_site_label_H
_geom_hbond_atom_site_label_A
_geom_hbond_site_symmetry_A
_geom_hbond_distance_DH
_geom_hbond_distance_HA
_geom_hbond_distance_DA
_geom_hbond_angle_DHA
_geom_hbond_publ_flag
N3 H1N3 O2 4_565 0.907(19) 2.211(19) 3.0519(15) 153.8(17) y
O1 H1O1 N2 2_545 0.98(2) 1.72(2) 2.6816(15) 168(2) y
C2 H2A Cg4 1_555 0.95 2.85 3.6277(16) 140 y

loop_
_geom_torsion_atom_site_label_1
_geom_torsion_atom_site_label_2
_geom_torsion_atom_site_label_3
_geom_torsion_atom_site_label_4
_geom_torsion
C7 N1 C1 C2 -178.82(14)
C14 N1 C1 C2 17.3(2)
C7 N1 C1 C6 -1.59(13)
C14 N1 C1 C6 -165.47(11)
N1 C1 C2 C3 177.56(13)
C6 C1 C2 C3 0.70(19)
C1 C2 C3 C4 0.6(2)
C2 C3 C4 C5 -1.3(2)
C3 C4 C5 C6 0.7(2)
C7 N2 C6 C5 -179.60(13)
C7 N2 C6 C1 1.18(14)
C4 C5 C6 N2 -178.49(13)
C4 C5 C6 C1 0.6(2)
N1 C1 C6 N2 0.28(14)
C2 C1 C6 N2 177.93(11)
N1 C1 C6 C5 -179.00(11)
C2 C1 C6 C5 -1.36(19)
C6 N2 C7 N1 -2.29(14)
C6 N2 C7 C8 176.73(12)
C1 N1 C7 N2 2.53(14)
C14 N1 C7 N2 167.97(10)
C1 N1 C7 C8 -176.58(10)
C14 N1 C7 C8 -11.14(17)
N2 C7 C8 C9 -7.4(2)
N1 C7 C8 C9 171.60(11)
N2 C7 C8 C13 173.36(12)
N1 C7 C8 C13 -7.68(17)
C13 C8 C9 C10 1.00(19)
C7 C8 C9 C10 -178.26(12)
C8 C9 C10 C11 -1.12(19)
C9 C10 C11 C12 0.0(2)
C10 C11 C12 C13 1.3(2)
C14 N3 C13 C12 -148.52(12)
C14 N3 C13 C8 35.42(16)
C11 C12 C13 N3 -177.47(12)
C11 C12 C13 C8 -1.42(19)
C9 C8 C13 N3 176.42(11)
C7 C8 C13 N3 -4.28(17)
C9 C8 C13 C12 0.28(18)
C7 C8 C13 C12 179.57(11)
C13 N3 C14 N1 -49.22(13)
C13 N3 C14 C15 -171.00(10)
C7 N1 C14 N3 37.49(14)
C1 N1 C14 N3 -160.71(11)
C7 N1 C14 C15 157.67(11)
C1 N1 C14 C15 -40.53(16)
N3 C14 C15 C20 42.18(15)
N1 C14 C15 C20 -76.13(14)
N3 C14 C15 C16 -138.89(12)
N1 C14 C15 C16 102.80(13)
C20 C15 C16 O1 179.23(11)
C14 C15 C16 O1 0.28(17)
C20 C15 C16 C17 1.05(18)
C14 C15 C16 C17 -177.90(11)
O1 C16 C17 C18 -177.68(11)
C15 C16 C17 C18 0.42(18)
C21 O2 C18 C19 8.93(17)
C21 O2 C18 C17 -171.12(11)
C16 C17 C18 O2 178.11(11)
C16 C17 C18 C19 -1.94(18)
O2 C18 C19 C20 -178.13(11)
C17 C18 C19 C20 1.92(18)
C16 C15 C20 C19 -1.06(18)
C14 C15 C20 C19 177.89(11)
C18 C19 C20 C15 -0.41(18)
